data_7210566
loop_
_publ_author_name
'Jaros, Sabina W.'
'Smole\'nski, Piotr'
'Guedes da Silva, M. F\'atima C.'
'Florek, Magdalena'
'Kr\'ol, Jaros\/law'
'Staroniewicz, Zdzis\/law'
'Pombeiro, Armando J. L.'
'Kirillov, Alexander M.'

_publ_section_title
;
 New silver BioMOFs driven by 1,3,5-triaza-7-phosphaadamantane-7-sulfide
 (PTA&#xE001;S): synthesis, topological analysis and antimicrobial
 activity
;
_journal_issue 40
_journal_name_full CrystEngComm
_journal_page_first 8060
_journal_paper_doi 10.1039/c3ce40913a
_journal_volume 15
_journal_year 2013
_chemical_formula_moiety 'C6 H12 Ag N3 P S'
_chemical_formula_sum 'C6 H12 Ag N3 P S'
_chemical_formula_weight 297.09
_chemical_name_systematic
; 
 ? 
;
_space_group_IT_number 19
_symmetry_cell_setting orthorhombic
_symmetry_space_group_name_Hall 'P 2ac 2ab'
_symmetry_space_group_name_H-M 'P 21 21 21'
_atom_sites_solution_hydrogens geom
_atom_sites_solution_primary direct
_atom_sites_solution_secondary difmap
_audit_creation_method SHELXL-97
_cell_angle_alpha 90.00
_cell_angle_beta 90.00
_cell_angle_gamma 90.00
_cell_formula_units_Z 4
_cell_length_a 8.0290(2)
_cell_length_b 9.8549(3)
_cell_length_c 14.3776(4)
_cell_measurement_reflns_used 9163
_cell_measurement_temperature 150(2)
_cell_measurement_theta_max 35.39
_cell_measurement_theta_min 2.51
_cell_volume 1137.63(5)
_computing_molecular_graphics 'Ortep-3 for Windows (Farrugia, 1997)'
_computing_publication_material 'WinGX publication routines (Farrugia, 1999)'
_computing_structure_refinement 'SHELXL-97 (Sheldrick, 2008)'
_computing_structure_solution 'SIR97 (Giacovazzo et al, 1997)'
_diffrn_ambient_temperature 150(2)
_diffrn_measured_fraction_theta_full 0.996
_diffrn_measured_fraction_theta_max 0.996
_diffrn_measurement_device_type 'Bruker APEX-II CCD'
_diffrn_measurement_method '\f and \w scans'
_diffrn_radiation_monochromator graphite
_diffrn_radiation_source 'fine-focus sealed tube'
_diffrn_radiation_type MoK\a
_diffrn_radiation_wavelength 0.71069
_diffrn_reflns_av_R_equivalents 0.0357
_diffrn_reflns_av_sigmaI/netI 0.0373
_diffrn_reflns_limit_h_max 13
_diffrn_reflns_limit_h_min -13
_diffrn_reflns_limit_k_max 16
_diffrn_reflns_limit_k_min -13
_diffrn_reflns_limit_l_max 23
_diffrn_reflns_limit_l_min -24
_diffrn_reflns_number 21024
_diffrn_reflns_theta_full 36.42
_diffrn_reflns_theta_max 36.42
_diffrn_reflns_theta_min 3.27
_exptl_absorpt_coefficient_mu 2.052
_exptl_absorpt_correction_T_max 0.7273
_exptl_absorpt_correction_T_min 0.6573
_exptl_absorpt_correction_type multi-scan
_exptl_absorpt_process_details SADABS
_exptl_crystal_colour colourless
_exptl_crystal_density_diffrn 1.735
_exptl_crystal_density_method 'not measured'
_exptl_crystal_description octahedron
_exptl_crystal_F_000 588
_exptl_crystal_size_max 0.21
_exptl_crystal_size_mid 0.18
_exptl_crystal_size_min 0.16
_platon_squeeze_details
;
;
_refine_diff_density_max 0.534
_refine_diff_density_min -0.574
_refine_diff_density_rms 0.091
_refine_ls_abs_structure_details 'Flack H D (1983),2416 Friedel pairs'
_refine_ls_abs_structure_Flack -0.002(17)
_refine_ls_extinction_method none
_refine_ls_goodness_of_fit_ref 1.012
_refine_ls_hydrogen_treatment constr
_refine_ls_matrix_type full
_refine_ls_number_parameters 109
_refine_ls_number_reflns 5544
_refine_ls_number_restraints 0
_refine_ls_restrained_S_all 1.012
_refine_ls_R_factor_all 0.0294
_refine_ls_R_factor_gt 0.0258
_refine_ls_shift/su_max 0.003
_refine_ls_shift/su_mean 0.000
_refine_ls_structure_factor_coef Fsqd
_refine_ls_weighting_details 'calc w=1/[\s^2^(Fo^2^)+(0.0254P)^2^+0.0000P] where P=(Fo^2^+2Fc^2^)/3'
_refine_ls_weighting_scheme calc
_refine_ls_wR_factor_gt 0.0548
_refine_ls_wR_factor_ref 0.0559
_reflns_number_gt 5077
_reflns_number_total 5544
_reflns_threshold_expression >2sigma(I)
_cod_data_source_file c3ce40913a.txt
_cod_data_source_block Compound1
_cod_depositor_comments
;
The following automatic conversions were performed:

'_symmetry_cell_setting' value 'ORTHORHOMBIC' changed to
'orthorhombic' according to
/home/saulius/struct/CIF-dictionaries/cif_core.dic dictionary named
'cif_core.dic' version 2.4.2 from
2011-04-26.

'_exptl_absorpt_correction_type' value 'MULTI-SCAN'
changed to 'multi-scan' according to
/home/saulius/struct/CIF-dictionaries/cif_core.dic dictionary named
'cif_core.dic' version 2.4.2 from
2011-04-26.

'_refine_ls_hydrogen_treatment' value 'CONSTR' changed
to 'constr' according to
/home/saulius/struct/CIF-dictionaries/cif_core.dic dictionary named
'cif_core.dic' version 2.4.2 from 2011-04-26.

Automatic conversion script
Id: cif_fix_values 1891 2012-01-12 08:04:46Z andrius 
;
_cod_database_code 7210566

loop_
_symmetry_equiv_pos_as_xyz
'x, y, z'
'-x+1/2, -y, z+1/2'
'x+1/2, -y+1/2, -z'
'-x, y+1/2, -z+1/2'

loop_
_atom_site_label
_atom_site_type_symbol
_atom_site_fract_x
_atom_site_fract_y
_atom_site_fract_z
_atom_site_U_iso_or_equiv
_atom_site_adp_type
_atom_site_occupancy
_atom_site_symmetry_multiplicity
_atom_site_calc_flag
_atom_site_refinement_flags
C11 C 0.2189(2) 0.09045(18) -0.13701(12) 0.0154(3) Uani 1 1 d .
H11A H 0.1462 0.0339 -0.1745 0.018 Uiso 1 1 calc R
H11B H 0.1648 0.1775 -0.1279 0.018 Uiso 1 1 calc R
C12 C 0.3831(2) -0.13423(16) -0.05877(12) 0.0141(3) Uani 1 1 d .
H12A H 0.4254 -0.1793 -0.0036 0.017 Uiso 1 1 calc R
H12B H 0.3157 -0.1988 -0.0931 0.017 Uiso 1 1 calc R
C13 C 0.4130(2) 0.12240(18) 0.02480(13) 0.0174(3) Uani 1 1 d .
H13A H 0.3646 0.2104 0.0384 0.021 Uiso 1 1 calc R
H13B H 0.4559 0.0844 0.0823 0.021 Uiso 1 1 calc R
C14 C 0.4656(2) -0.01988(17) -0.20310(12) 0.0157(3) Uani 1 1 d .
H14A H 0.5602 -0.0037 -0.2435 0.019 Uiso 1 1 calc R
H14B H 0.3897 -0.0800 -0.2356 0.019 Uiso 1 1 calc R
C15 C 0.6316(2) 0.00735(19) -0.06435(13) 0.0176(3) Uani 1 1 d .
H15A H 0.6640 -0.0350 -0.0062 0.021 Uiso 1 1 calc R
H15B H 0.7322 0.0249 -0.0997 0.021 Uiso 1 1 calc R
C16 C 0.4926(2) 0.19898(19) -0.13064(12) 0.0184(3) Uani 1 1 d .
H16A H 0.5889 0.2220 -0.1682 0.022 Uiso 1 1 calc R
H16B H 0.4345 0.2827 -0.1162 0.022 Uiso 1 1 calc R
N11 N 0.38047(18) 0.11026(15) -0.18585(10) 0.0150(3) Uani 1 1 d .
N12 N 0.52472(18) -0.08881(14) -0.11759(10) 0.0138(2) Uani 1 1 d .
N13 N 0.54956(19) 0.13710(15) -0.04395(11) 0.0173(3) Uani 1 1 d .
P1 P 0.25535(6) 0.00982(4) -0.02471(3) 0.01309(8) Uani 1 1 d .
S1 S 0.05257(6) -0.03613(5) 0.04509(3) 0.01844(8) Uani 1 1 d .
Ag1 Ag 0.164377(17) -0.209321(15) 0.163022(10) 0.02013(3) Uani 1 1 d .

loop_
_atom_site_aniso_label
_atom_site_aniso_U_11
_atom_site_aniso_U_22
_atom_site_aniso_U_33
_atom_site_aniso_U_23
_atom_site_aniso_U_13
_atom_site_aniso_U_12
C11 0.0158(7) 0.0149(7) 0.0154(7) 0.0012(5) 0.0002(5) 0.0011(6)
C12 0.0165(6) 0.0124(6) 0.0133(7) 0.0000(5) 0.0024(5) 0.0000(5)
C13 0.0217(8) 0.0154(7) 0.0151(7) -0.0040(6) -0.0009(6) -0.0027(6)
C14 0.0187(7) 0.0171(7) 0.0112(7) -0.0003(6) 0.0016(5) 0.0001(6)
C15 0.0135(7) 0.0205(7) 0.0187(8) 0.0001(6) -0.0030(5) -0.0021(6)
C16 0.0205(7) 0.0157(7) 0.0190(7) 0.0029(6) -0.0016(6) -0.0056(7)
N11 0.0164(6) 0.0144(6) 0.0142(6) 0.0013(5) 0.0007(5) -0.0021(5)
N12 0.0129(6) 0.0161(6) 0.0125(6) -0.0004(5) 0.0008(5) 0.0006(5)
N13 0.0177(6) 0.0172(6) 0.0170(7) -0.0011(5) -0.0020(5) -0.0043(5)
P1 0.01477(17) 0.01170(16) 0.01280(19) -0.00047(14) 0.00215(14) -0.00062(14)
S1 0.01626(18) 0.01966(19) 0.0194(2) 0.00054(16) 0.00576(15) -0.00006(15)
Ag1 0.01785(5) 0.02458(6) 0.01797(6) -0.00625(5) -0.00141(5) -0.00410(5)

loop_
_atom_type_symbol
_atom_type_description
_atom_type_scat_dispersion_real
_atom_type_scat_dispersion_imag
_atom_type_scat_source
C C 0.0033 0.0016 'International Tables Vol C Tables 4.2.6.8 and 6.1.1.4'
H H 0.0000 0.0000 'International Tables Vol C Tables 4.2.6.8 and 6.1.1.4'
N N 0.0061 0.0033 'International Tables Vol C Tables 4.2.6.8 and 6.1.1.4'
P P 0.1023 0.0942 'International Tables Vol C Tables 4.2.6.8 and 6.1.1.4'
S S 0.1246 0.1234 'International Tables Vol C Tables 4.2.6.8 and 6.1.1.4'
Ag Ag -0.8971 1.1015 'International Tables Vol C Tables 4.2.6.8 and 6.1.1.4'

loop_
_geom_angle_atom_site_label_1
_geom_angle_atom_site_label_2
_geom_angle_atom_site_label_3
_geom_angle
_geom_angle_site_symmetry_1
_geom_angle_site_symmetry_3
N11 C11 P1 109.58(12) . .
N11 C11 H11A 109.8 . .
P1 C11 H11A 109.8 . .
N11 C11 H11B 109.8 . .
P1 C11 H11B 109.8 . .
H11A C11 H11B 108.2 . .
N12 C12 P1 110.46(11) . .
N12 C12 H12A 109.6 . .
P1 C12 H12A 109.6 . .
N12 C12 H12B 109.6 . .
P1 C12 H12B 109.6 . .
H12A C12 H12B 108.1 . .
N13 C13 P1 108.16(12) . .
N13 C13 H13A 110.1 . .
P1 C13 H13A 110.1 . .
N13 C13 H13B 110.1 . .
P1 C13 H13B 110.1 . .
H13A C13 H13B 108.4 . .
N11 C14 N12 114.05(14) . .
N11 C14 H14A 108.7 . .
N12 C14 H14A 108.7 . .
N11 C14 H14B 108.7 . .
N12 C14 H14B 108.7 . .
H14A C14 H14B 107.6 . .
N13 C15 N12 113.48(14) . .
N13 C15 H15A 108.9 . .
N12 C15 H15A 108.9 . .
N13 C15 H15B 108.9 . .
N12 C15 H15B 108.9 . .
H15A C15 H15B 107.7 . .
N13 C16 N11 113.58(14) . .
N13 C16 H16A 108.8 . .
N11 C16 H16A 108.8 . .
N13 C16 H16B 108.8 . .
N11 C16 H16B 108.8 . .
H16A C16 H16B 107.7 . .
C14 N11 C16 108.74(14) . .
C14 N11 C11 111.67(13) . .
C16 N11 C11 110.71(14) . .
C14 N11 Ag1 105.67(10) . 2_554
C16 N11 Ag1 109.52(10) . 2_554
C11 N11 Ag1 110.39(10) . 2_554
C14 N12 C12 111.38(13) . .
C14 N12 C15 108.60(13) . .
C12 N12 C15 109.87(13) . .
C14 N12 Ag1 107.87(10) . 3_545
C12 N12 Ag1 105.39(10) . 3_545
C15 N12 Ag1 113.72(10) . 3_545
C16 N13 C15 109.48(14) . .
C16 N13 C13 112.21(15) . .
C15 N13 C13 112.31(14) . .
C12 P1 C11 101.09(8) . .
C12 P1 C13 100.84(8) . .
C11 P1 C13 101.04(8) . .
C12 P1 S1 115.14(6) . .
C11 P1 S1 114.82(6) . .
C13 P1 S1 120.98(7) . .
P1 S1 Ag1 101.58(2) . .
N12 Ag1 N11 121.12(5) 3_445 2
N12 Ag1 S1 102.13(4) 3_445 .
N11 Ag1 S1 105.90(4) 2 .

loop_
_geom_bond_atom_site_label_1
_geom_bond_atom_site_label_2
_geom_bond_distance
_geom_bond_site_symmetry_2
C11 N11 1.488(2) .
C11 P1 1.8232(18) .
C11 H11A 0.9700 .
C11 H11B 0.9700 .
C12 N12 1.486(2) .
C12 P1 1.8184(17) .
C12 H12A 0.9700 .
C12 H12B 0.9700 .
C13 N13 1.483(2) .
C13 P1 1.8278(18) .
C13 H13A 0.9700 .
C13 H13B 0.9700 .
C14 N11 1.474(2) .
C14 N12 1.483(2) .
C14 H14A 0.9700 .
C14 H14B 0.9700 .
C15 N13 1.468(2) .
C15 N12 1.490(2) .
C15 H15A 0.9700 .
C15 H15B 0.9700 .
C16 N13 1.461(2) .
C16 N11 1.485(2) .
C16 H16A 0.9700 .
C16 H16B 0.9700 .
N11 Ag1 2.4092(15) 2_554
N12 Ag1 2.3753(14) 3_545
P1 S1 1.9655(6) .
S1 Ag1 2.5678(5) .
Ag1 N12 2.3753(14) 3_445
Ag1 N11 2.4092(15) 2

loop_
_platon_squeeze_void_nr
_platon_squeeze_void_average_x
_platon_squeeze_void_average_y
_platon_squeeze_void_average_z
_platon_squeeze_void_volume
_platon_squeeze_void_count_electrons
_platon_squeeze_void_content
1 0.000 0.281 0.750 112 83 ' '
2 0.500 0.383 0.250 112 83 ' '
